data_7100361
loop_
_publ_author_name
'V. Pedireddi'
'Sunil Varughese'

_publ_section_title
;
Hydrogen Bond Mediated Open-frame Networks in
Coordination Polymers: Supramolecular Assemblies of Pr(III) and
3,5-Dinitro-4-methylbenzoic Acid with Aza-donor Compounds
;
_journal_name_full 'Chemical Communications'
_journal_paper_doi 10.1039/b417754a
_journal_year 2005
_chemical_formula_moiety '[Pr(C8H5N2O6)3(H2O)2].0.5(C12H12N2).2(H2O)'
_chemical_formula_sum 'C30 H29 N7 O22 Pr'
_chemical_formula_weight 980.51
_chemical_name_common
;
Tetraacqua-hemi-(1,2-bis(4-pyridyl)ethane)-tris-3,5-dinitro-4-
methyl benzoato Praseodymium(iii) complex
;
_space_group_IT_number 2
_symmetry_cell_setting triclinic
_symmetry_space_group_name_Hall '-P 1'
_symmetry_space_group_name_H-M 'P -1'
_cell_angle_alpha 72.21(2)
_cell_angle_beta 78.98(3)
_cell_angle_gamma 79.84(2)
_cell_formula_units_Z 2
_cell_length_a 9.517(2)
_cell_length_b 12.747(2)
_cell_length_c 16.366(3)
_cell_measurement_temperature 298(2)
_cell_volume 1840.8(6)
_diffrn_ambient_temperature 298(2)
_exptl_crystal_density_diffrn 1.769
_cod_depositor_comments
;
The following automatic conversions were performed:
'_symmetry_cell_setting' value 'Triclinic' changed to 'triclinic'
according to '/home/saulius/struct/CIF-dictionaries/cif_core.dic'
dictionary named 'cif_core.dic' version 2.4.1 from 2010-06-29.

Automatic conversion script
Id: cif_fix_enum 1527 2010-12-29 10:47:43Z saulius 
;
_cod_database_code 7100361

loop_
_symmetry_equiv_pos_as_xyz
'x, y, z'
'-x, -y, -z'

loop_
_atom_site_label
_atom_site_type_symbol
_atom_site_fract_x
_atom_site_fract_y
_atom_site_fract_z
_atom_site_U_iso_or_equiv
_atom_site_adp_type
_atom_site_occupancy
_atom_site_symmetry_multiplicity
_atom_site_calc_flag
_atom_site_refinement_flags
_atom_site_disorder_assembly
_atom_site_disorder_group
Pr1 Pr 0.220226(18) 0.468436(14) 0.493668(11) 0.02488(9) Uani 1 1 d . . .
C11 C -0.0413(4) 0.3428(3) 0.7762(2) 0.0311(8) Uani 1 1 d . . .
C12 C 0.0769(4) 0.2846(3) 0.8143(2) 0.0378(9) Uani 1 1 d . . .
H12 H 0.1679 0.2816 0.7813 0.045 Uiso 1 1 calc R . .
C13 C 0.0588(5) 0.2310(3) 0.9018(3) 0.0449(11) Uani 1 1 d . . .
C14 C -0.0715(5) 0.2294(4) 0.9559(3) 0.0513(11) Uani 1 1 d . . .
C15 C -0.1866(5) 0.2917(4) 0.9151(3) 0.0436(10) Uani 1 1 d . . .
C16 C -0.1736(4) 0.3463(3) 0.8273(2) 0.0370(9) Uani 1 1 d . . .
H16 H -0.2547 0.3855 0.8028 0.044 Uiso 1 1 calc R . .
C17 C -0.0249(4) 0.4024(3) 0.6811(2) 0.0300(8) Uani 1 1 d . . .
C18 C -0.0869(7) 0.1607(5) 1.0498(3) 0.0862(19) Uani 1 1 d . . .
H18C H -0.0121 0.0987 1.0571 0.129 Uiso 1 1 calc R . .
H18B H -0.1794 0.1341 1.0662 0.129 Uiso 1 1 calc R . .
H18A H -0.0788 0.2057 1.0858 0.129 Uiso 1 1 calc R . .
C21 C 0.5330(4) 0.2263(3) 0.6626(2) 0.0281(8) Uani 1 1 d . . .
C22 C 0.6372(4) 0.2008(3) 0.7174(2) 0.0316(8) Uani 1 1 d . . .
H22 H 0.7060 0.2481 0.7087 0.038 Uiso 1 1 calc R . .
C23 C 0.6368(4) 0.1043(3) 0.7845(2) 0.0335(9) Uani 1 1 d . . .
C24 C 0.5417(4) 0.0267(3) 0.8016(2) 0.0347(9) Uani 1 1 d . . .
C25 C 0.4427(4) 0.0565(3) 0.7430(2) 0.0341(9) Uani 1 1 d . . .
C26 C 0.4339(4) 0.1535(3) 0.6761(2) 0.0321(8) Uani 1 1 d . . .
H26 H 0.3626 0.1694 0.6409 0.039 Uiso 1 1 calc R . .
C27 C 0.5300(4) 0.3329(3) 0.5908(2) 0.0290(8) Uani 1 1 d . . .
C28 C 0.5431(5) -0.0765(3) 0.8767(3) 0.0511(11) Uani 1 1 d . . .
H28C H 0.4871 -0.1271 0.8682 0.077 Uiso 1 1 calc R . .
H28B H 0.5023 -0.0574 0.9294 0.077 Uiso 1 1 calc R . .
H28A H 0.6406 -0.1111 0.8805 0.077 Uiso 1 1 calc R . .
C31 C -0.0440(4) 0.1877(3) 0.5421(2) 0.0287(8) Uani 1 1 d . . .
C32 C -0.1569(4) 0.1910(3) 0.4988(2) 0.0319(8) Uani 1 1 d . . .
H32 H -0.1862 0.2554 0.4572 0.038 Uiso 1 1 calc R . .
C33 C -0.2258(4) 0.0973(3) 0.5181(2) 0.0326(8) Uani 1 1 d . . .
C34 C -0.1966(4) 0.0007(3) 0.5831(2) 0.0325(8) Uani 1 1 d . . .
C35 C -0.0834(4) 0.0040(3) 0.6249(2) 0.0335(9) Uani 1 1 d . . .
C36 C -0.0056(4) 0.0917(3) 0.6045(2) 0.0326(8) Uani 1 1 d . . .
H36 H 0.0726 0.0864 0.6327 0.039 Uiso 1 1 calc R . .
C37 C 0.0398(4) 0.2842(3) 0.5207(2) 0.0300(8) Uani 1 1 d . . .
C38 C -0.2781(5) -0.0982(3) 0.6082(3) 0.0468(10) Uani 1 1 d . . .
H38C H -0.2484 -0.1386 0.5657 0.070 Uiso 1 1 calc R . .
H38B H -0.3797 -0.0734 0.6110 0.070 Uiso 1 1 calc R . .
H38A H -0.2580 -0.1456 0.6639 0.070 Uiso 1 1 calc R . .
C62 C 0.3210(7) 0.3814(5) 1.1612(4) 0.0772(16) Uani 1 1 d . . .
H62 H 0.4211 0.3728 1.1560 0.093 Uiso 1 1 calc R . .
H63 H 0.3183 0.4121 1.0328 0.093 Uiso 1 1 d R . .
H65 H -0.0665 0.4152 1.1808 0.093 Uiso 1 1 d R . .
H66 H 0.0505 0.3730 1.2986 0.093 Uiso 1 1 d R . .
C63 C 0.2592(8) 0.4053(5) 1.0868(4) 0.0867(19) Uani 1 1 d . . .
C64 C 0.1113(8) 0.4201(4) 1.0922(4) 0.0775(18) Uani 1 1 d . . .
C65 C 0.0329(7) 0.4062(4) 1.1733(4) 0.0748(16) Uani 1 1 d . . .
C66 C 0.1048(7) 0.3815(4) 1.2442(3) 0.0690(15) Uani 1 1 d . . .
C67 C 0.0386(11) 0.4499(6) 1.0112(5) 0.135(3) Uani 1 1 d . . .
N13 N 0.1920(6) 0.1747(4) 0.9366(3) 0.0762(14) Uani 1 1 d . . .
N15 N -0.3309(5) 0.3068(4) 0.9647(3) 0.0674(12) Uani 1 1 d . . .
N23 N 0.7473(4) 0.0869(3) 0.8416(2) 0.0474(9) Uani 1 1 d . . .
N25 N 0.3351(4) -0.0189(3) 0.7526(2) 0.0478(9) Uani 1 1 d . . .
N33 N -0.3354(3) 0.1042(3) 0.4630(2) 0.0417(8) Uani 1 1 d . . .
N35 N -0.0410(4) -0.0942(3) 0.6969(2) 0.0402(8) Uani 1 1 d . . .
N61 N 0.2461(6) 0.3701(3) 1.2391(3) 0.0660(12) Uani 1 1 d . . .
O17A O -0.1389(3) 0.4386(2) 0.64843(16) 0.0399(6) Uani 1 1 d . . .
O17B O 0.1008(3) 0.4102(2) 0.64201(16) 0.0373(6) Uani 1 1 d . . .
O27A O 0.6219(3) 0.3942(2) 0.58427(17) 0.0439(7) Uani 1 1 d . . .
O27B O 0.4356(3) 0.3536(2) 0.54231(16) 0.0342(6) Uani 1 1 d . . .
O37A O -0.0199(3) 0.38230(19) 0.48834(16) 0.0330(6) Uani 1 1 d . . .
O37B O 0.1669(3) 0.2660(2) 0.53537(19) 0.0431(7) Uani 1 1 d . . .
O5 O 0.3101(3) 0.5532(2) 0.59833(19) 0.0468(7) Uani 1 1 d . . .
O51 O 0.3606(3) 0.3765(2) 0.37902(17) 0.0467(7) Uani 1 1 d . . .
O92 O 0.3205(10) -0.3424(7) 0.7747(7) 0.228(4) Uani 1 1 d . . .
O93 O -0.6320(9) 0.4466(6) 0.7736(5) 0.179(3) Uani 1 1 d . . .
O13A O 0.2689(6) 0.1167(6) 0.9076(3) 0.166(3) Uani 1 1 d . . .
O13B O 0.2121(7) 0.2005(5) 1.0005(4) 0.161(3) Uani 1 1 d . . .
O15A O -0.4343(4) 0.3142(5) 0.9287(3) 0.1095(17) Uani 1 1 d . . .
O15B O -0.3406(5) 0.3120(4) 1.0380(3) 0.1028(15) Uani 1 1 d . . .
O23A O 0.7081(5) 0.0662(4) 0.9191(2) 0.0854(13) Uani 1 1 d . . .
O23B O 0.8706(3) 0.0975(3) 0.8071(2) 0.0625(9) Uani 1 1 d . . .
O25A O 0.3773(4) -0.1161(3) 0.7591(2) 0.0722(10) Uani 1 1 d . . .
O25B O 0.2093(4) 0.0227(3) 0.7528(2) 0.0664(10) Uani 1 1 d . . .
O33A O -0.4071(4) 0.1928(3) 0.4389(3) 0.0782(12) Uani 1 1 d . . .
O33B O -0.3449(4) 0.0220(3) 0.4426(2) 0.0574(8) Uani 1 1 d . . .
O35A O -0.1259(4) -0.1168(3) 0.7630(2) 0.0677(10) Uani 1 1 d . . .
O35B O 0.0768(4) -0.1449(3) 0.6850(2) 0.0638(9) Uani 1 1 d . . .

loop_
_atom_site_aniso_label
_atom_site_aniso_U_11
_atom_site_aniso_U_22
_atom_site_aniso_U_33
_atom_site_aniso_U_23
_atom_site_aniso_U_13
_atom_site_aniso_U_12
Pr1 0.02094(13) 0.02461(13) 0.02689(13) 0.00054(9) -0.00731(8) -0.00692(8)
C11 0.034(2) 0.031(2) 0.0294(19) -0.0046(16) -0.0071(17) -0.0092(16)
C12 0.036(2) 0.041(2) 0.035(2) -0.0069(18) -0.0084(18) -0.0053(18)
C13 0.053(3) 0.042(2) 0.038(2) 0.0000(19) -0.022(2) -0.005(2)
C14 0.066(3) 0.050(3) 0.034(2) 0.001(2) -0.010(2) -0.018(2)
C15 0.044(2) 0.050(3) 0.034(2) -0.0079(19) 0.0028(19) -0.017(2)
C16 0.037(2) 0.037(2) 0.037(2) -0.0071(17) -0.0063(18) -0.0095(17)
C17 0.035(2) 0.0265(19) 0.0281(19) -0.0025(15) -0.0097(17) -0.0076(16)
C18 0.115(5) 0.089(4) 0.036(3) 0.014(3) -0.011(3) -0.019(4)
C21 0.0252(19) 0.0281(19) 0.0284(19) -0.0028(15) -0.0039(15) -0.0054(15)
C22 0.029(2) 0.031(2) 0.034(2) -0.0028(16) -0.0079(16) -0.0096(16)
C23 0.032(2) 0.035(2) 0.032(2) -0.0023(17) -0.0139(16) -0.0043(17)
C24 0.035(2) 0.031(2) 0.034(2) -0.0012(16) -0.0073(17) -0.0059(17)
C25 0.032(2) 0.033(2) 0.036(2) -0.0020(17) -0.0068(17) -0.0123(17)
C26 0.0275(19) 0.034(2) 0.033(2) -0.0005(16) -0.0102(16) -0.0092(16)
C27 0.0263(19) 0.0262(19) 0.032(2) -0.0026(15) -0.0050(16) -0.0060(16)
C28 0.057(3) 0.044(3) 0.045(3) 0.012(2) -0.019(2) -0.016(2)
C31 0.0244(19) 0.0276(19) 0.035(2) -0.0072(16) -0.0050(15) -0.0066(15)
C32 0.028(2) 0.029(2) 0.037(2) -0.0065(16) -0.0051(16) -0.0046(16)
C33 0.0249(19) 0.035(2) 0.042(2) -0.0150(18) -0.0068(16) -0.0048(16)
C34 0.030(2) 0.029(2) 0.041(2) -0.0121(17) -0.0033(17) -0.0075(16)
C35 0.035(2) 0.028(2) 0.035(2) -0.0051(16) -0.0042(17) -0.0044(16)
C36 0.028(2) 0.031(2) 0.040(2) -0.0075(17) -0.0085(17) -0.0069(16)
C37 0.032(2) 0.028(2) 0.0295(19) -0.0063(16) -0.0030(16) -0.0073(16)
C38 0.050(3) 0.038(2) 0.057(3) -0.008(2) -0.011(2) -0.019(2)
C62 0.085(4) 0.077(4) 0.075(4) -0.031(3) -0.030(3) 0.012(3)
C63 0.116(5) 0.081(4) 0.063(4) -0.030(3) -0.028(4) 0.023(4)
C64 0.116(5) 0.057(3) 0.071(4) -0.027(3) -0.048(4) 0.013(3)
C65 0.090(4) 0.059(3) 0.087(4) -0.023(3) -0.034(4) -0.011(3)
C66 0.099(5) 0.048(3) 0.063(3) -0.011(2) -0.026(3) -0.010(3)
C67 0.199(9) 0.117(6) 0.109(5) -0.054(5) -0.114(6) 0.062(6)
N13 0.082(4) 0.087(3) 0.046(3) 0.007(2) -0.034(3) 0.005(3)
N15 0.061(3) 0.080(3) 0.048(3) -0.006(2) 0.013(2) -0.020(2)
N23 0.057(3) 0.039(2) 0.047(2) 0.0012(17) -0.0285(19) -0.0114(18)
N25 0.051(2) 0.050(2) 0.038(2) 0.0092(17) -0.0142(17) -0.0271(19)
N33 0.0339(19) 0.042(2) 0.054(2) -0.0154(17) -0.0132(16) -0.0076(16)
N35 0.048(2) 0.0271(18) 0.045(2) -0.0042(15) -0.0112(18) -0.0102(16)
N61 0.093(4) 0.050(2) 0.060(3) -0.018(2) -0.034(3) 0.005(2)
O17A 0.0336(15) 0.0505(17) 0.0313(14) -0.0011(12) -0.0115(12) -0.0059(13)
O17B 0.0315(15) 0.0460(16) 0.0288(14) 0.0002(12) -0.0051(12) -0.0088(12)
O27A 0.0440(16) 0.0359(15) 0.0473(16) 0.0114(12) -0.0188(13) -0.0214(13)
O27B 0.0299(14) 0.0316(14) 0.0392(14) 0.0025(11) -0.0175(12) -0.0074(11)
O37A 0.0340(14) 0.0248(14) 0.0394(14) -0.0030(11) -0.0111(12) -0.0066(11)
O37B 0.0272(15) 0.0320(15) 0.069(2) -0.0059(13) -0.0152(13) -0.0077(12)
O5 0.0427(16) 0.0432(16) 0.0596(18) -0.0153(14) -0.0145(14) -0.0095(13)
O51 0.0512(18) 0.0471(17) 0.0416(16) -0.0137(13) -0.0144(14) 0.0045(14)
O92 0.221(9) 0.175(7) 0.290(11) -0.027(7) -0.077(8) -0.052(7)
O93 0.224(8) 0.172(6) 0.167(6) -0.053(5) -0.095(6) -0.006(6)
O13A 0.119(4) 0.270(8) 0.078(3) -0.071(4) -0.042(3) 0.124(5)
O13B 0.183(6) 0.155(5) 0.172(6) -0.059(5) -0.138(5) 0.053(4)
O15A 0.051(3) 0.175(5) 0.084(3) -0.020(3) 0.012(2) -0.020(3)
O15B 0.100(3) 0.143(4) 0.053(3) -0.029(3) 0.028(2) -0.022(3)
O23A 0.106(3) 0.114(3) 0.040(2) 0.008(2) -0.032(2) -0.053(3)
O23B 0.0380(19) 0.072(2) 0.084(2) -0.0209(19) -0.0280(18) -0.0068(16)
O25A 0.093(3) 0.039(2) 0.087(3) 0.0013(17) -0.029(2) -0.0289(19)
O25B 0.046(2) 0.079(2) 0.071(2) 0.0040(18) -0.0194(17) -0.0313(18)
O33A 0.067(2) 0.059(2) 0.128(3) -0.038(2) -0.067(2) 0.0182(19)
O33B 0.065(2) 0.0517(19) 0.069(2) -0.0211(17) -0.0261(17) -0.0173(16)
O35A 0.084(3) 0.052(2) 0.048(2) 0.0059(16) 0.0052(19) -0.0089(18)
O35B 0.055(2) 0.0502(19) 0.069(2) 0.0026(16) -0.0143(17) 0.0077(17)

loop_
_geom_bond_atom_site_label_1
_geom_bond_atom_site_label_2
_geom_bond_distance
_geom_bond_site_symmetry_2
_geom_bond_publ_flag
Pr1 O27A 2.405(3) 2_666 ?
Pr1 O27B 2.414(2) . ?
Pr1 O17B 2.424(2) . ?
Pr1 O17A 2.468(2) 2_566 ?
Pr1 O37A 2.488(2) 2_566 ?
Pr1 O51 2.552(3) . ?
Pr1 O37B 2.577(3) . ?
Pr1 O5 2.617(3) . ?
Pr1 O37A 2.730(2) . ?
Pr1 C37 3.026(4) . ?
Pr1 Pr1 4.1038(9) 2_566 ?
C11 C16 1.374(5) . ?
C11 C12 1.377(5) . ?
C11 C17 1.500(5) . ?
C12 C13 1.377(6) . ?
C13 C14 1.379(6) . ?
C13 N13 1.467(6) . ?
C14 C15 1.387(6) . ?
C14 C18 1.512(6) . ?
C15 C16 1.385(6) . ?
C15 N15 1.468(6) . ?
C17 O17B 1.250(4) . ?
C17 O17A 1.253(4) . ?
C21 C26 1.380(5) . ?
C21 C22 1.393(5) . ?
C21 C27 1.500(5) . ?
C22 C23 1.376(5) . ?
C23 C24 1.388(5) . ?
C23 N23 1.482(5) . ?
C24 C25 1.396(5) . ?
C24 C28 1.501(5) . ?
C25 C26 1.380(5) . ?
C25 N25 1.481(5) . ?
C27 O27A 1.242(4) . ?
C27 O27B 1.252(4) . ?
C31 C36 1.377(5) . ?
C31 C32 1.384(5) . ?
C31 C37 1.499(5) . ?
C32 C33 1.387(5) . ?
C33 C34 1.384(5) . ?
C33 N33 1.480(5) . ?
C34 C35 1.395(5) . ?
C34 C38 1.505(5) . ?
C35 C36 1.370(5) . ?
C35 N35 1.490(5) . ?
C37 O37B 1.246(4) . ?
C37 O37A 1.275(4) . ?
C62 N61 1.316(7) . ?
C62 C63 1.380(8) . ?
C63 C64 1.376(9) . ?
C64 C65 1.369(8) . ?
C64 C67 1.527(7) . ?
C65 C66 1.385(8) . ?
C66 N61 1.315(7) . ?
C67 C67 1.339(13) 2_567 ?
N13 O13A 1.095(6) . ?
N13 O13B 1.242(7) . ?
N15 O15B 1.206(6) . ?
N15 O15A 1.217(6) . ?
N23 O23A 1.210(5) . ?
N23 O23B 1.213(5) . ?
N25 O25A 1.211(5) . ?
N25 O25B 1.221(5) . ?
N33 O33A 1.207(4) . ?
N33 O33B 1.215(4) . ?
N35 O35B 1.205(4) . ?
N35 O35A 1.210(4) . ?
O17A Pr1 2.468(2) 2_566 ?
O27A Pr1 2.405(3) 2_666 ?
O37A Pr1 2.488(2) 2_566 ?
